data_1562554
loop_
_publ_author_name
'Grundy, Matthew'
'Yuan, Kang'
'Nichol, Gary Stephen'
'Ingleson, Michael James'

_publ_section_title
;
 Zinc catalysed electrophilic C-H borylation of heteroarenes
;
_journal_name_full 'Chemical Science'
_journal_paper_doi 10.1039/D1SC01883C
_journal_year 2021
_chemical_formula_moiety 'C2 F6 N O4 S2, C33 H48 B N2 O2'
_chemical_formula_sum 'C35 H48 B F6 N3 O6 S2'
_chemical_formula_weight 795.69
_space_group_crystal_system monoclinic
_space_group_IT_number 14
_space_group_name_Hall '-P 2ybc'
_space_group_name_H-M_alt 'P 1 21/c 1'
_atom_sites_solution_hydrogens geom
_atom_sites_solution_primary dual
_audit_creation_date 2021-03-16
_audit_creation_method
;
Olex2 1.3-beta
(compiled 2020.11.12 svn.r5f609507 for OlexSys, GUI svn.r6272)
;
_audit_update_record
;
2021-03-30 deposited with the CCDC.	2021-05-13 downloaded from the CCDC.
;
_cell_angle_alpha 90
_cell_angle_beta 118.607(5)
_cell_angle_gamma 90
_cell_formula_units_Z 4
_cell_length_a 19.260(5)
_cell_length_b 12.118(3)
_cell_length_c 19.857(7)
_cell_measurement_reflns_used 3278
_cell_measurement_temperature 100.0
_cell_measurement_theta_max 19.63
_cell_measurement_theta_min 2.34
_cell_volume 4069(2)
_computing_cell_refinement 'SAINT V8.40A (Bruker, 2019)'
_computing_data_reduction 'SAINT V8.40A (Bruker, 2019)'
_computing_molecular_graphics 'Olex2 1.3-beta (Dolomanov et al., 2009)'
_computing_publication_material 'Olex2 1.3-beta (Dolomanov et al., 2009)'
_computing_structure_refinement 'SHELXL 2018/3 (Sheldrick, 2015)'
_computing_structure_solution 'SHELXT  (Sheldrick, 2015)'
_diffrn_ambient_temperature 100.0
_diffrn_measured_fraction_theta_full 0.997
_diffrn_measured_fraction_theta_max 0.997
_diffrn_measurement_device_type 'Bruker D8 VENTURE'
_diffrn_measurement_method '\f and \w scans'
_diffrn_radiation_type MoK\a
_diffrn_radiation_wavelength 0.71073
_diffrn_reflns_av_R_equivalents 0.1146
_diffrn_reflns_av_unetI/netI 0.0650
_diffrn_reflns_Laue_measured_fraction_full 0.997
_diffrn_reflns_Laue_measured_fraction_max 0.997
_diffrn_reflns_limit_h_max 18
_diffrn_reflns_limit_h_min -18
_diffrn_reflns_limit_k_max 11
_diffrn_reflns_limit_k_min -11
_diffrn_reflns_limit_l_max 18
_diffrn_reflns_limit_l_min -18
_diffrn_reflns_number 37868
_diffrn_reflns_point_group_measured_fraction_full 0.997
_diffrn_reflns_point_group_measured_fraction_max 0.997
_diffrn_reflns_theta_full 19.796
_diffrn_reflns_theta_max 19.796
_diffrn_reflns_theta_min 2.337
_diffrn_source_current 1.4
_diffrn_source_power 0.07
_diffrn_source_voltage 50.0
_diffrn_standards_number 0
_exptl_absorpt_coefficient_mu 0.203
_exptl_absorpt_correction_T_max 0.7444
_exptl_absorpt_correction_T_min 0.5586
_exptl_absorpt_correction_type multi-scan
_exptl_absorpt_process_details
;
SADABS-2016/2 (Bruker,2016/2) was used for absorption correction.
wR2(int) was 0.0961 before and 0.0772 after correction.
The Ratio of minimum to maximum transmission is 0.7504.
The \l/2 correction factor is Not present.
;
_exptl_crystal_colour 'clear colourless'
_exptl_crystal_colour_lustre clear
_exptl_crystal_colour_primary colourless
_exptl_crystal_density_diffrn 1.299
_exptl_crystal_description plate
_exptl_crystal_F_000 1672
_exptl_crystal_size_max 0.392
_exptl_crystal_size_mid 0.12
_exptl_crystal_size_min 0.034
_refine_diff_density_max 0.407
_refine_diff_density_min -0.257
_refine_diff_density_rms 0.079
_refine_ls_extinction_coef 0.0076(8)
_refine_ls_extinction_expression Fc^*^=kFc[1+0.001xFc^2^\l^3^/sin(2\q)]^-1/4^
_refine_ls_extinction_method 'SHELXL-2018/3 (Sheldrick 2018)'
_refine_ls_goodness_of_fit_ref 1.097
_refine_ls_hydrogen_treatment constr
_refine_ls_matrix_type full
_refine_ls_number_parameters 491
_refine_ls_number_reflns 3681
_refine_ls_number_restraints 0
_refine_ls_restrained_S_all 1.097
_refine_ls_R_factor_all 0.0851
_refine_ls_R_factor_gt 0.0593
_refine_ls_shift/su_max 0.000
_refine_ls_shift/su_mean 0.000
_refine_ls_structure_factor_coef Fsqd
_refine_ls_weighting_details 'w=1/[\s^2^(Fo^2^)+(0.0709P)^2^+5.4062P] where P=(Fo^2^+2Fc^2^)/3'
_refine_ls_weighting_scheme calc
_refine_ls_wR_factor_gt 0.1383
_refine_ls_wR_factor_ref 0.1605
_reflns_Friedel_coverage 0.000
_reflns_number_gt 2694
_reflns_number_total 3681
_reflns_threshold_expression 'I > 2\s(I)'
_cod_data_source_file d1sc01883c2.cif
_cod_data_source_block mi19009
_cod_database_code 1562554
_shelx_shelxl_version_number 2018/3
_shelx_space_group_comment
;
The symmetry employed for this shelxl refinement is uniquely defined
by the following loop, which should always be used as a source of
symmetry information in preference to the above space-group names.
They are only intended as comments.
;
_shelx_estimated_absorpt_t_max 0.993
_shelx_estimated_absorpt_t_min 0.925
_olex2_refinement_description
;
1. Fixed Uiso
 At 1.2 times of:
  All C(H) groups
 At 1.5 times of:
  All C(H,H,H) groups
2.a Ternary CH refined with riding coordinates:
 C10(H10), C13(H13), C22(H22), C25(H25)
2.b Aromatic/amide H refined with riding coordinates:
 C2(H2), C3(H3), C6(H6), C7(H7), C8(H8), C18(H18), C19(H19), C20(H20)
2.c Idealised Me refined as rotating group:
 C11(H11A,H11B,H11C), C12(H12A,H12B,H12C), C14(H14A,H14B,H14C), C15(H15A,H15B,
 H15C), C23(H23A,H23B,H23C), C24(H24A,H24B,H24C), C26(H26A,H26B,H26C), C27(H27A,
 H27B,H27C), C30(H30A,H30B,H30C), C31(H31A,H31B,H31C), C32(H32A,H32B,H32C),
 C33(H33A,H33B,H33C)
;
_olex2_diffrn_ambient_temperature_device 'Oxford Cryosystems Cryostream 800'
_olex2_submission_original_sample_id MG149
_olex2_submission_special_instructions 'No special instructions were received'

loop_
_space_group_symop_operation_xyz
'x, y, z'
'-x, y+1/2, -z+1/2'
'-x, -y, -z'
'x, -y-1/2, z-1/2'

loop_
_atom_site_label
_atom_site_type_symbol
_atom_site_fract_x
_atom_site_fract_y
_atom_site_fract_z
_atom_site_U_iso_or_equiv
_atom_site_adp_type
_atom_site_occupancy
_atom_site_site_symmetry_order
_atom_site_calc_flag
_atom_site_refinement_flags_posn
_atom_site_refinement_flags_adp
_atom_site_refinement_flags_occupancy
_atom_site_disorder_assembly
_atom_site_disorder_group
S1 S 0.66914(9) 0.71769(12) 0.13579(8) 0.0460(5) Uani 1 1 d . . . . .
S2 S 0.82728(9) 0.66372(14) 0.18205(8) 0.0499(5) Uani 1 1 d . . . . .
F1 F 0.5854(2) 0.5489(4) 0.0600(3) 0.0916(13) Uani 1 1 d . . . . .
F2 F 0.5335(3) 0.7074(4) 0.0160(2) 0.1162(18) Uani 1 1 d . . . . .
F3 F 0.6277(3) 0.6473(4) -0.0024(2) 0.0944(14) Uani 1 1 d . . . . .
F4 F 0.8364(3) 0.7915(3) 0.2913(2) 0.0900(13) Uani 1 1 d . . . . .
F5 F 0.9488(3) 0.7281(4) 0.3080(2) 0.0977(14) Uani 1 1 d . . . . .
F6 F 0.8692(2) 0.6250(3) 0.32580(19) 0.0682(11) Uani 1 1 d . . . . .
O3 O 0.6799(3) 0.8245(3) 0.1129(3) 0.0702(13) Uani 1 1 d . . . . .
O4 O 0.6338(2) 0.7084(3) 0.1839(2) 0.0596(12) Uani 1 1 d . . . . .
O5 O 0.8367(3) 0.7565(4) 0.1436(3) 0.0787(15) Uani 1 1 d . . . . .
O6 O 0.8662(2) 0.5627(3) 0.1831(2) 0.0586(12) Uani 1 1 d . . . . .
N3 N 0.7406(2) 0.6353(3) 0.1638(2) 0.0396(12) Uani 1 1 d . . . . .
C34 C 0.6000(4) 0.6510(7) 0.0470(4) 0.070(2) Uani 1 1 d . . . . .
C35 C 0.8731(4) 0.7048(6) 0.2822(4) 0.0621(18) Uani 1 1 d . . . . .
O1 O 0.7397(2) 0.2338(3) 0.4529(2) 0.0478(11) Uani 1 1 d . . . . .
O2 O 0.8221(2) 0.1448(3) 0.4192(2) 0.0478(11) Uani 1 1 d . . . . .
N1 N 0.6943(2) 0.3927(3) 0.3159(2) 0.0304(11) Uani 1 1 d . . . . .
N2 N 0.7752(2) 0.3108(3) 0.2873(2) 0.0322(11) Uani 1 1 d . . . . .
C1 C 0.7447(3) 0.3068(4) 0.3356(3) 0.0310(13) Uani 1 1 d . . . . .
C2 C 0.6945(3) 0.4509(4) 0.2575(3) 0.0338(13) Uani 1 1 d . . . . .
H2 H 0.664458 0.515123 0.233764 0.041 Uiso 1 1 calc R U . . .
C3 C 0.7458(3) 0.3993(4) 0.2400(3) 0.0364(14) Uani 1 1 d . . . . .
H3 H 0.759060 0.421038 0.201542 0.044 Uiso 1 1 calc R U . . .
C4 C 0.6445(3) 0.4202(4) 0.3504(3) 0.0317(13) Uani 1 1 d . . . . .
C5 C 0.5742(3) 0.3624(4) 0.3258(3) 0.0350(14) Uani 1 1 d . . . . .
C6 C 0.5279(3) 0.3919(5) 0.3587(3) 0.0407(14) Uani 1 1 d . . . . .
H6 H 0.479553 0.354043 0.344261 0.049 Uiso 1 1 calc R U . . .
C7 C 0.5505(3) 0.4747(5) 0.4118(3) 0.0401(15) Uani 1 1 d . . . . .
H7 H 0.517285 0.493719 0.433177 0.048 Uiso 1 1 calc R U . . .
C8 C 0.6198(3) 0.5310(4) 0.4348(3) 0.0381(14) Uani 1 1 d . . . . .
H8 H 0.634020 0.588380 0.471669 0.046 Uiso 1 1 calc R U . . .
C9 C 0.6699(3) 0.5046(4) 0.4043(3) 0.0350(14) Uani 1 1 d . . . . .
C10 C 0.5465(3) 0.2725(4) 0.2652(3) 0.0429(15) Uani 1 1 d . . . . .
H10 H 0.589511 0.259835 0.251517 0.051 Uiso 1 1 calc R U . . .
C11 C 0.5310(4) 0.1637(5) 0.2935(4) 0.0576(17) Uani 1 1 d . . . . .
H11A H 0.579164 0.139602 0.339039 0.086 Uiso 1 1 calc R U . . .
H11B H 0.515484 0.107855 0.253078 0.086 Uiso 1 1 calc R U . . .
H11C H 0.488356 0.173238 0.306583 0.086 Uiso 1 1 calc R U . . .
C12 C 0.4729(4) 0.3104(6) 0.1924(4) 0.084(2) Uani 1 1 d . . . . .
H12A H 0.430184 0.326143 0.204533 0.126 Uiso 1 1 calc R U . . .
H12B H 0.456070 0.251954 0.153629 0.126 Uiso 1 1 calc R U . . .
H12C H 0.485355 0.377234 0.172571 0.126 Uiso 1 1 calc R U . . .
C13 C 0.7488(3) 0.5621(4) 0.4315(3) 0.0373(14) Uani 1 1 d . . . . .
H13 H 0.776372 0.528206 0.404878 0.045 Uiso 1 1 calc R U . . .
C14 C 0.8001(4) 0.5456(6) 0.5178(3) 0.072(2) Uani 1 1 d . . . . .
H14A H 0.775162 0.581705 0.544926 0.109 Uiso 1 1 calc R U . . .
H14B H 0.852462 0.577891 0.534382 0.109 Uiso 1 1 calc R U . . .
H14C H 0.805694 0.466462 0.529551 0.109 Uiso 1 1 calc R U . . .
C15 C 0.7387(4) 0.6836(5) 0.4136(4) 0.0666(19) Uani 1 1 d . . . . .
H15A H 0.706523 0.694086 0.358124 0.100 Uiso 1 1 calc R U . . .
H15B H 0.790689 0.717640 0.431151 0.100 Uiso 1 1 calc R U . . .
H15C H 0.712296 0.718150 0.439897 0.100 Uiso 1 1 calc R U . . .
C16 C 0.8253(3) 0.2265(4) 0.2794(3) 0.0345(14) Uani 1 1 d . . . . .
C17 C 0.9065(4) 0.2397(5) 0.3185(3) 0.0408(15) Uani 1 1 d . . . . .
C18 C 0.9498(4) 0.1567(6) 0.3072(4) 0.0527(17) Uani 1 1 d . . . . .
H18 H 1.005870 0.161819 0.332200 0.063 Uiso 1 1 calc R U . . .
C19 C 0.9136(4) 0.0677(5) 0.2608(4) 0.0492(16) Uani 1 1 d . . . . .
H19 H 0.944725 0.011776 0.254689 0.059 Uiso 1 1 calc R U . . .
C20 C 0.8337(4) 0.0591(5) 0.2237(3) 0.0489(16) Uani 1 1 d . . . . .
H20 H 0.809969 -0.003511 0.192186 0.059 Uiso 1 1 calc R U . . .
C21 C 0.7851(3) 0.1390(4) 0.2301(3) 0.0386(15) Uani 1 1 d . . . . .
C22 C 0.9466(3) 0.3367(5) 0.3710(3) 0.0476(16) Uani 1 1 d . . . . .
H22 H 0.904750 0.383119 0.373142 0.057 Uiso 1 1 calc R U . . .
C23 C 1.0036(4) 0.2989(6) 0.4523(4) 0.075(2) Uani 1 1 d . . . . .
H23A H 1.047545 0.258278 0.452200 0.113 Uiso 1 1 calc R U . . .
H23B H 0.975676 0.250718 0.471057 0.113 Uiso 1 1 calc R U . . .
H23C H 1.024235 0.363379 0.485957 0.113 Uiso 1 1 calc R U . . .
C24 C 0.9893(4) 0.4074(5) 0.3385(4) 0.0594(18) Uani 1 1 d . . . . .
H24A H 1.011008 0.473291 0.370459 0.089 Uiso 1 1 calc R U . . .
H24B H 0.951813 0.429675 0.285995 0.089 Uiso 1 1 calc R U . . .
H24C H 1.032312 0.364652 0.338270 0.089 Uiso 1 1 calc R U . . .
C25 C 0.6964(4) 0.1278(5) 0.1889(3) 0.0484(16) Uani 1 1 d . . . . .
H25 H 0.673909 0.200257 0.193122 0.058 Uiso 1 1 calc R U . . .
C26 C 0.6704(4) 0.0413(5) 0.2279(3) 0.0634(19) Uani 1 1 d . . . . .
H26A H 0.612509 0.036935 0.201621 0.095 Uiso 1 1 calc R U . . .
H26B H 0.689598 0.061880 0.281629 0.095 Uiso 1 1 calc R U . . .
H26C H 0.692300 -0.030707 0.225459 0.095 Uiso 1 1 calc R U . . .
C27 C 0.6629(4) 0.1025(5) 0.1042(3) 0.0533(17) Uani 1 1 d . . . . .
H27A H 0.680868 0.029379 0.098067 0.080 Uiso 1 1 calc R U . . .
H27B H 0.681114 0.158221 0.080483 0.080 Uiso 1 1 calc R U . . .
H27C H 0.604977 0.103463 0.079404 0.080 Uiso 1 1 calc R U . . .
C28 C 0.7850(4) 0.1559(5) 0.5163(3) 0.0486(16) Uani 1 1 d . . . . .
C29 C 0.8236(4) 0.0782(5) 0.4821(3) 0.0487(17) Uani 1 1 d . . . . .
C30 C 0.8440(4) 0.2230(5) 0.5829(3) 0.072(2) Uani 1 1 d . . . . .
H30A H 0.883297 0.254049 0.570233 0.109 Uiso 1 1 calc R U . . .
H30B H 0.870490 0.175639 0.628212 0.109 Uiso 1 1 calc R U . . .
H30C H 0.816550 0.283011 0.593569 0.109 Uiso 1 1 calc R U . . .
C31 C 0.7263(4) 0.1036(6) 0.5360(4) 0.071(2) Uani 1 1 d . . . . .
H31A H 0.704468 0.160013 0.555937 0.107 Uiso 1 1 calc R U . . .
H31B H 0.752695 0.046512 0.574994 0.107 Uiso 1 1 calc R U . . .
H31C H 0.683415 0.070211 0.489851 0.107 Uiso 1 1 calc R U . . .
C32 C 0.9070(4) 0.0469(6) 0.5349(4) 0.082(2) Uani 1 1 d . . . . .
H32A H 0.909699 0.005969 0.578597 0.123 Uiso 1 1 calc R U . . .
H32B H 0.939474 0.113735 0.553343 0.123 Uiso 1 1 calc R U . . .
H32C H 0.926954 0.000507 0.507439 0.123 Uiso 1 1 calc R U . . .
C33 C 0.7740(5) -0.0238(5) 0.4441(4) 0.084(2) Uani 1 1 d . . . . .
H33A H 0.792292 -0.057716 0.410547 0.126 Uiso 1 1 calc R U . . .
H33B H 0.718379 -0.002558 0.413648 0.126 Uiso 1 1 calc R U . . .
H33C H 0.779528 -0.076855 0.483618 0.126 Uiso 1 1 calc R U . . .
B1 B 0.7693(4) 0.2240(5) 0.4040(3) 0.0319(16) Uani 1 1 d . . . . .

loop_
_atom_site_aniso_label
_atom_site_aniso_U_11
_atom_site_aniso_U_22
_atom_site_aniso_U_33
_atom_site_aniso_U_23
_atom_site_aniso_U_13
_atom_site_aniso_U_12
S1 0.0653(11) 0.0427(10) 0.0413(9) 0.0072(7) 0.0346(9) 0.0089(8)
S2 0.0561(11) 0.0627(12) 0.0386(9) 0.0011(8) 0.0289(8) -0.0084(9)
F1 0.069(3) 0.085(3) 0.097(3) -0.017(3) 0.021(2) -0.017(2)
F2 0.078(3) 0.148(4) 0.078(3) -0.009(3) 0.001(3) 0.048(3)
F3 0.132(4) 0.110(3) 0.041(2) 0.007(2) 0.042(3) 0.040(3)
F4 0.125(4) 0.064(3) 0.064(3) -0.021(2) 0.031(2) 0.006(3)
F5 0.069(3) 0.122(4) 0.081(3) -0.019(3) 0.019(2) -0.032(3)
F6 0.094(3) 0.076(3) 0.041(2) 0.0015(19) 0.037(2) 0.007(2)
O3 0.106(4) 0.041(3) 0.082(3) 0.018(2) 0.061(3) 0.014(2)
O4 0.073(3) 0.074(3) 0.050(3) 0.020(2) 0.044(2) 0.025(2)
O5 0.075(3) 0.095(4) 0.072(3) 0.033(3) 0.041(3) -0.013(3)
O6 0.060(3) 0.075(3) 0.048(3) -0.008(2) 0.032(2) 0.015(2)
N3 0.047(3) 0.039(3) 0.040(3) -0.001(2) 0.027(2) 0.000(2)
C34 0.058(5) 0.075(6) 0.058(5) 0.007(4) 0.013(4) 0.020(4)
C35 0.071(6) 0.058(5) 0.056(5) -0.008(4) 0.029(4) -0.006(4)
O1 0.065(3) 0.047(2) 0.043(2) 0.022(2) 0.034(2) 0.020(2)
O2 0.071(3) 0.049(3) 0.040(2) 0.017(2) 0.040(2) 0.019(2)
N1 0.044(3) 0.029(3) 0.019(2) -0.002(2) 0.016(2) -0.002(2)
N2 0.045(3) 0.031(3) 0.023(2) -0.001(2) 0.017(2) 0.002(2)
C1 0.045(3) 0.034(3) 0.021(3) -0.004(3) 0.022(3) -0.010(3)
C2 0.050(4) 0.031(3) 0.025(3) 0.006(3) 0.021(3) 0.002(3)
C3 0.052(4) 0.035(3) 0.030(3) -0.004(3) 0.026(3) -0.005(3)
C4 0.044(4) 0.036(3) 0.022(3) 0.007(3) 0.022(3) 0.002(3)
C5 0.052(4) 0.038(3) 0.022(3) -0.001(3) 0.023(3) 0.000(3)
C6 0.044(4) 0.051(4) 0.029(3) 0.004(3) 0.019(3) 0.003(3)
C7 0.046(4) 0.051(4) 0.034(3) 0.006(3) 0.027(3) 0.013(3)
C8 0.053(4) 0.040(3) 0.023(3) -0.002(3) 0.020(3) 0.006(3)
C9 0.049(4) 0.033(3) 0.023(3) 0.004(3) 0.018(3) 0.001(3)
C10 0.043(4) 0.045(4) 0.044(4) -0.002(3) 0.023(3) -0.005(3)
C11 0.076(5) 0.043(4) 0.068(4) -0.011(3) 0.045(4) -0.008(3)
C12 0.101(6) 0.070(5) 0.053(5) -0.013(4) 0.013(4) -0.010(4)
C13 0.046(4) 0.038(3) 0.029(3) -0.009(3) 0.018(3) -0.007(3)
C14 0.065(5) 0.089(5) 0.053(5) 0.001(4) 0.020(4) -0.020(4)
C15 0.065(5) 0.043(4) 0.094(5) -0.001(4) 0.039(4) -0.006(3)
C16 0.057(4) 0.033(3) 0.026(3) 0.005(3) 0.030(3) 0.006(3)
C17 0.050(4) 0.053(4) 0.034(3) 0.007(3) 0.032(3) 0.007(3)
C18 0.050(4) 0.067(5) 0.051(4) 0.011(4) 0.033(3) 0.008(4)
C19 0.074(5) 0.050(4) 0.044(4) 0.006(4) 0.045(4) 0.017(4)
C20 0.077(5) 0.041(4) 0.039(4) -0.001(3) 0.036(4) 0.003(4)
C21 0.060(4) 0.035(4) 0.035(3) 0.001(3) 0.035(3) 0.003(3)
C22 0.049(4) 0.053(4) 0.047(4) -0.004(3) 0.028(3) -0.005(3)
C23 0.085(5) 0.098(6) 0.054(5) -0.003(4) 0.042(4) -0.035(4)
C24 0.058(4) 0.061(4) 0.058(4) 0.013(3) 0.027(4) -0.003(3)
C25 0.062(5) 0.041(4) 0.044(4) -0.009(3) 0.027(3) -0.001(3)
C26 0.081(5) 0.080(5) 0.041(4) -0.014(3) 0.038(4) -0.022(4)
C27 0.069(4) 0.054(4) 0.037(4) -0.007(3) 0.026(3) -0.012(3)
C28 0.070(4) 0.045(4) 0.041(4) 0.014(3) 0.035(4) 0.010(3)
C29 0.077(5) 0.049(4) 0.038(4) 0.019(3) 0.041(4) 0.020(3)
C30 0.099(6) 0.066(5) 0.042(4) 0.000(4) 0.025(4) 0.005(4)
C31 0.100(6) 0.070(5) 0.069(5) 0.018(4) 0.061(5) 0.017(4)
C32 0.092(6) 0.106(6) 0.074(5) 0.046(5) 0.060(5) 0.048(5)
C33 0.165(8) 0.040(4) 0.081(5) 0.000(4) 0.087(6) -0.003(5)
B1 0.047(4) 0.034(4) 0.025(4) -0.006(3) 0.025(3) -0.011(4)

loop_
_atom_type_symbol
_atom_type_description
_atom_type_scat_dispersion_real
_atom_type_scat_dispersion_imag
_atom_type_scat_source
C C 0.0033 0.0016 'International Tables Vol C Tables 4.2.6.8 and 6.1.1.4'
H H 0.0000 0.0000 'International Tables Vol C Tables 4.2.6.8 and 6.1.1.4'
B B 0.0013 0.0007 'International Tables Vol C Tables 4.2.6.8 and 6.1.1.4'
F F 0.0171 0.0103 'International Tables Vol C Tables 4.2.6.8 and 6.1.1.4'
N N 0.0061 0.0033 'International Tables Vol C Tables 4.2.6.8 and 6.1.1.4'
O O 0.0106 0.0060 'International Tables Vol C Tables 4.2.6.8 and 6.1.1.4'
S S 0.1246 0.1234 'International Tables Vol C Tables 4.2.6.8 and 6.1.1.4'

loop_
_exptl_crystal_face_index_h
_exptl_crystal_face_index_k
_exptl_crystal_face_index_l
_exptl_crystal_face_perp_dist
0.00 -1.00 -1.00 0.0860
0.00 0.00 -1.00 0.0490
0.00 0.00 1.00 0.0330
-1.00 0.00 0.00 0.0170
1.00 0.00 0.00 0.0070
0.00 1.00 -1.00 0.1420
-1.00 0.00 1.00 0.0280

loop_
_geom_angle_atom_site_label_1
_geom_angle_atom_site_label_2
_geom_angle_atom_site_label_3
_geom_angle
_geom_angle_site_symmetry_1
_geom_angle_site_symmetry_3
_geom_angle_publ_flag
O3 S1 N3 117.1(3) . . ?
O3 S1 C34 104.3(3) . . ?
O4 S1 O3 118.6(3) . . ?
O4 S1 N3 109.4(2) . . ?
O4 S1 C34 104.7(3) . . ?
N3 S1 C34 99.9(3) . . ?
O5 S2 O6 119.1(3) . . ?
O5 S2 N3 116.5(3) . . ?
O5 S2 C35 104.5(3) . . ?
O6 S2 N3 107.9(2) . . ?
O6 S2 C35 104.0(3) . . ?
N3 S2 C35 102.6(3) . . ?
S2 N3 S1 126.7(3) . . ?
F1 C34 S1 110.8(5) . . ?
F1 C34 F3 108.2(6) . . ?
F2 C34 S1 108.7(5) . . ?
F2 C34 F1 109.1(7) . . ?
F2 C34 F3 108.5(6) . . ?
F3 C34 S1 111.5(5) . . ?
F4 C35 S2 110.8(5) . . ?
F5 C35 S2 110.5(5) . . ?
F5 C35 F4 109.7(6) . . ?
F6 C35 S2 111.5(5) . . ?
F6 C35 F4 106.8(6) . . ?
F6 C35 F5 107.4(6) . . ?
B1 O1 C28 106.0(4) . . ?
B1 O2 C29 106.8(4) . . ?
C1 N1 C2 110.6(4) . . ?
C1 N1 C4 125.8(4) . . ?
C2 N1 C4 123.6(4) . . ?
C1 N2 C3 110.0(4) . . ?
C1 N2 C16 125.9(4) . . ?
C3 N2 C16 123.7(4) . . ?
N1 C1 B1 128.5(5) . . ?
N2 C1 N1 105.4(4) . . ?
N2 C1 B1 125.9(5) . . ?
N1 C2 H2 126.8 . . ?
C3 C2 N1 106.4(4) . . ?
C3 C2 H2 126.8 . . ?
N2 C3 H3 126.2 . . ?
C2 C3 N2 107.5(4) . . ?
C2 C3 H3 126.2 . . ?
C5 C4 N1 118.0(4) . . ?
C9 C4 N1 117.5(5) . . ?
C9 C4 C5 124.5(5) . . ?
C4 C5 C10 123.6(5) . . ?
C6 C5 C4 116.4(5) . . ?
C6 C5 C10 120.0(5) . . ?
C5 C6 H6 119.5 . . ?
C7 C6 C5 121.0(5) . . ?
C7 C6 H6 119.5 . . ?
C6 C7 H7 119.2 . . ?
C6 C7 C8 121.6(5) . . ?
C8 C7 H7 119.2 . . ?
C7 C8 H8 119.8 . . ?
C7 C8 C9 120.4(5) . . ?
C9 C8 H8 119.8 . . ?
C4 C9 C8 116.1(5) . . ?
C4 C9 C13 122.5(5) . . ?
C8 C9 C13 121.4(5) . . ?
C5 C10 H10 107.6 . . ?
C5 C10 C12 110.4(5) . . ?
C11 C10 C5 112.7(5) . . ?
C11 C10 H10 107.6 . . ?
C11 C10 C12 110.7(5) . . ?
C12 C10 H10 107.6 . . ?
C10 C11 H11A 109.5 . . ?
C10 C11 H11B 109.5 . . ?
C10 C11 H11C 109.5 . . ?
H11A C11 H11B 109.5 . . ?
H11A C11 H11C 109.5 . . ?
H11B C11 H11C 109.5 . . ?
C10 C12 H12A 109.5 . . ?
C10 C12 H12B 109.5 . . ?
C10 C12 H12C 109.5 . . ?
H12A C12 H12B 109.5 . . ?
H12A C12 H12C 109.5 . . ?
H12B C12 H12C 109.5 . . ?
C9 C13 H13 108.5 . . ?
C9 C13 C14 109.9(4) . . ?
C14 C13 H13 108.5 . . ?
C15 C13 C9 111.8(5) . . ?
C15 C13 H13 108.5 . . ?
C15 C13 C14 109.5(5) . . ?
C13 C14 H14A 109.5 . . ?
C13 C14 H14B 109.5 . . ?
C13 C14 H14C 109.5 . . ?
H14A C14 H14B 109.5 . . ?
H14A C14 H14C 109.5 . . ?
H14B C14 H14C 109.5 . . ?
C13 C15 H15A 109.5 . . ?
C13 C15 H15B 109.5 . . ?
C13 C15 H15C 109.5 . . ?
H15A C15 H15B 109.5 . . ?
H15A C15 H15C 109.5 . . ?
H15B C15 H15C 109.5 . . ?
C17 C16 N2 119.0(5) . . ?
C17 C16 C21 125.4(5) . . ?
C21 C16 N2 115.5(5) . . ?
C16 C17 C18 115.5(5) . . ?
C16 C17 C22 122.9(5) . . ?
C18 C17 C22 121.7(6) . . ?
C17 C18 H18 119.2 . . ?
C19 C18 C17 121.7(6) . . ?
C19 C18 H18 119.2 . . ?
C18 C19 H19 119.8 . . ?
C20 C19 C18 120.3(6) . . ?
C20 C19 H19 119.8 . . ?
C19 C20 H20 118.8 . . ?
C19 C20 C21 122.3(6) . . ?
C21 C20 H20 118.8 . . ?
C16 C21 C25 123.5(5) . . ?
C20 C21 C16 114.8(5) . . ?
C20 C21 C25 121.7(5) . . ?
C17 C22 H22 108.1 . . ?
C17 C22 C23 111.5(5) . . ?
C17 C22 C24 110.1(5) . . ?
C23 C22 H22 108.1 . . ?
C23 C22 C24 110.8(5) . . ?
C24 C22 H22 108.1 . . ?
C22 C23 H23A 109.5 . . ?
C22 C23 H23B 109.5 . . ?
C22 C23 H23C 109.5 . . ?
H23A C23 H23B 109.5 . . ?
H23A C23 H23C 109.5 . . ?
H23B C23 H23C 109.5 . . ?
C22 C24 H24A 109.5 . . ?
C22 C24 H24B 109.5 . . ?
C22 C24 H24C 109.5 . . ?
H24A C24 H24B 109.5 . . ?
H24A C24 H24C 109.5 . . ?
H24B C24 H24C 109.5 . . ?
C21 C25 H25 107.5 . . ?
C21 C25 C26 110.5(5) . . ?
C21 C25 C27 113.0(5) . . ?
C26 C25 H25 107.5 . . ?
C27 C25 H25 107.5 . . ?
C27 C25 C26 110.8(5) . . ?
C25 C26 H26A 109.5 . . ?
C25 C26 H26B 109.5 . . ?
C25 C26 H26C 109.5 . . ?
H26A C26 H26B 109.5 . . ?
H26A C26 H26C 109.5 . . ?
H26B C26 H26C 109.5 . . ?
C25 C27 H27A 109.5 . . ?
C25 C27 H27B 109.5 . . ?
C25 C27 H27C 109.5 . . ?
H27A C27 H27B 109.5 . . ?
H27A C27 H27C 109.5 . . ?
H27B C27 H27C 109.5 . . ?
O1 C28 C29 103.2(4) . . ?
O1 C28 C30 107.1(5) . . ?
O1 C28 C31 106.2(5) . . ?
C30 C28 C29 113.3(5) . . ?
C31 C28 C29 116.0(5) . . ?
C31 C28 C30 110.2(5) . . ?
O2 C29 C28 102.7(4) . . ?
O2 C29 C32 108.2(5) . . ?
O2 C29 C33 105.7(5) . . ?
C32 C29 C28 115.6(5) . . ?
C32 C29 C33 110.6(6) . . ?
C33 C29 C28 113.2(5) . . ?
C28 C30 H30A 109.5 . . ?
C28 C30 H30B 109.5 . . ?
C28 C30 H30C 109.5 . . ?
H30A C30 H30B 109.5 . . ?
H30A C30 H30C 109.5 . . ?
H30B C30 H30C 109.5 . . ?
C28 C31 H31A 109.5 . . ?
C28 C31 H31B 109.5 . . ?
C28 C31 H31C 109.5 . . ?
H31A C31 H31B 109.5 . . ?
H31A C31 H31C 109.5 . . ?
H31B C31 H31C 109.5 . . ?
C29 C32 H32A 109.5 . . ?
C29 C32 H32B 109.5 . . ?
C29 C32 H32C 109.5 . . ?
H32A C32 H32B 109.5 . . ?
H32A C32 H32C 109.5 . . ?
H32B C32 H32C 109.5 . . ?
C29 C33 H33A 109.5 . . ?
C29 C33 H33B 109.5 . . ?
C29 C33 H33C 109.5 . . ?
H33A C33 H33B 109.5 . . ?
H33A C33 H33C 109.5 . . ?
H33B C33 H33C 109.5 . . ?
O1 B1 C1 120.7(5) . . ?
O2 B1 O1 116.4(5) . . ?
O2 B1 C1 122.8(5) . . ?

loop_
_geom_bond_atom_site_label_1
_geom_bond_atom_site_label_2
_geom_bond_distance
_geom_bond_site_symmetry_2
_geom_bond_publ_flag
S1 O3 1.420(4) . ?
S1 O4 1.419(4) . ?
S1 N3 1.571(4) . ?
S1 C34 1.813(7) . ?
S2 O5 1.419(4) . ?
S2 O6 1.430(4) . ?
S2 N3 1.568(4) . ?
S2 C35 1.817(7) . ?
F1 C34 1.321(8) . ?
F2 C34 1.317(7) . ?
F3 C34 1.324(8) . ?
F4 C35 1.326(7) . ?
F5 C35 1.324(7) . ?
F6 C35 1.324(7) . ?
O1 C28 1.478(6) . ?
O1 B1 1.346(7) . ?
O2 C29 1.477(6) . ?
O2 B1 1.324(7) . ?
N1 C1 1.347(6) . ?
N1 C2 1.359(6) . ?
N1 C4 1.459(6) . ?
N2 C1 1.346(6) . ?
N2 C3 1.358(6) . ?
N2 C16 1.465(6) . ?
C1 B1 1.569(8) . ?
C2 H2 0.9500 . ?
C2 C3 1.349(7) . ?
C3 H3 0.9500 . ?
C4 C5 1.390(7) . ?
C4 C9 1.388(7) . ?
C5 C6 1.381(7) . ?
C5 C10 1.519(7) . ?
C6 H6 0.9500 . ?
C6 C7 1.367(7) . ?
C7 H7 0.9500 . ?
C7 C8 1.368(7) . ?
C8 H8 0.9500 . ?
C8 C9 1.400(7) . ?
C9 C13 1.517(7) . ?
C10 H10 1.0000 . ?
C10 C11 1.518(7) . ?
C10 C12 1.531(8) . ?
C11 H11A 0.9800 . ?
C11 H11B 0.9800 . ?
C11 H11C 0.9800 . ?
C12 H12A 0.9800 . ?
C12 H12B 0.9800 . ?
C12 H12C 0.9800 . ?
C13 H13 1.0000 . ?
C13 C14 1.527(8) . ?
C13 C15 1.505(7) . ?
C14 H14A 0.9800 . ?
C14 H14B 0.9800 . ?
C14 H14C 0.9800 . ?
C15 H15A 0.9800 . ?
C15 H15B 0.9800 . ?
C15 H15C 0.9800 . ?
C16 C17 1.383(8) . ?
C16 C21 1.399(7) . ?
C17 C18 1.391(8) . ?
C17 C22 1.515(8) . ?
C18 H18 0.9500 . ?
C18 C19 1.372(8) . ?
C19 H19 0.9500 . ?
C19 C20 1.355(8) . ?
C20 H20 0.9500 . ?
C20 C21 1.394(8) . ?
C21 C25 1.506(8) . ?
C22 H22 1.0000 . ?
C22 C23 1.525(8) . ?
C22 C24 1.527(8) . ?
C23 H23A 0.9800 . ?
C23 H23B 0.9800 . ?
C23 H23C 0.9800 . ?
C24 H24A 0.9800 . ?
C24 H24B 0.9800 . ?
C24 H24C 0.9800 . ?
C25 H25 1.0000 . ?
C25 C26 1.524(8) . ?
C25 C27 1.515(8) . ?
C26 H26A 0.9800 . ?
C26 H26B 0.9800 . ?
C26 H26C 0.9800 . ?
C27 H27A 0.9800 . ?
C27 H27B 0.9800 . ?
C27 H27C 0.9800 . ?
C28 C29 1.543(8) . ?
C28 C30 1.504(8) . ?
C28 C31 1.502(8) . ?
C29 C32 1.487(9) . ?
C29 C33 1.523(9) . ?
C30 H30A 0.9800 . ?
C30 H30B 0.9800 . ?
C30 H30C 0.9800 . ?
C31 H31A 0.9800 . ?
C31 H31B 0.9800 . ?
C31 H31C 0.9800 . ?
C32 H32A 0.9800 . ?
C32 H32B 0.9800 . ?
C32 H32C 0.9800 . ?
C33 H33A 0.9800 . ?
C33 H33B 0.9800 . ?
C33 H33C 0.9800 . ?

loop_
_geom_torsion_atom_site_label_1
_geom_torsion_atom_site_label_2
_geom_torsion_atom_site_label_3
_geom_torsion_atom_site_label_4
_geom_torsion
_geom_torsion_site_symmetry_1
_geom_torsion_site_symmetry_2
_geom_torsion_site_symmetry_3
_geom_torsion_site_symmetry_4
_geom_torsion_publ_flag
O3 S1 N3 S2 10.8(4) . . . . ?
O3 S1 C34 F1 179.1(5) . . . . ?
O3 S1 C34 F2 -61.0(6) . . . . ?
O3 S1 C34 F3 58.6(6) . . . . ?
O4 S1 N3 S2 -127.9(3) . . . . ?
O4 S1 C34 F1 -55.6(5) . . . . ?
O4 S1 C34 F2 64.3(6) . . . . ?
O4 S1 C34 F3 -176.1(5) . . . . ?
O5 S2 N3 S1 -26.0(5) . . . . ?
O5 S2 C35 F4 61.6(6) . . . . ?
O5 S2 C35 F5 -60.3(6) . . . . ?
O5 S2 C35 F6 -179.6(5) . . . . ?
O6 S2 N3 S1 -163.0(3) . . . . ?
O6 S2 C35 F4 -172.8(5) . . . . ?
O6 S2 C35 F5 65.3(5) . . . . ?
O6 S2 C35 F6 -54.0(5) . . . . ?
N3 S1 C34 F1 57.6(5) . . . . ?
N3 S1 C34 F2 177.5(5) . . . . ?
N3 S1 C34 F3 -62.9(5) . . . . ?
N3 S2 C35 F4 -60.5(5) . . . . ?
N3 S2 C35 F5 177.7(5) . . . . ?
N3 S2 C35 F6 58.3(5) . . . . ?
C34 S1 N3 S2 122.6(4) . . . . ?
C35 S2 N3 S1 87.6(4) . . . . ?
O1 C28 C29 O2 21.4(6) . . . . ?
O1 C28 C29 C32 139.0(5) . . . . ?
O1 C28 C29 C33 -92.0(5) . . . . ?
N1 C1 B1 O1 -0.5(8) . . . . ?
N1 C1 B1 O2 -177.3(5) . . . . ?
N1 C2 C3 N2 0.5(6) . . . . ?
N1 C4 C5 C6 -178.9(4) . . . . ?
N1 C4 C5 C10 -0.1(7) . . . . ?
N1 C4 C9 C8 178.4(4) . . . . ?
N1 C4 C9 C13 -4.2(7) . . . . ?
N2 C1 B1 O1 174.1(5) . . . . ?
N2 C1 B1 O2 -2.7(8) . . . . ?
N2 C16 C17 C18 -179.2(4) . . . . ?
N2 C16 C17 C22 1.5(7) . . . . ?
N2 C16 C21 C20 -179.5(4) . . . . ?
N2 C16 C21 C25 -1.9(7) . . . . ?
C1 N1 C2 C3 0.5(6) . . . . ?
C1 N1 C4 C5 -80.6(6) . . . . ?
C1 N1 C4 C9 100.9(6) . . . . ?
C1 N2 C3 C2 -1.4(6) . . . . ?
C1 N2 C16 C17 -96.7(6) . . . . ?
C1 N2 C16 C21 84.9(6) . . . . ?
C2 N1 C1 N2 -1.3(5) . . . . ?
C2 N1 C1 B1 174.1(5) . . . . ?
C2 N1 C4 C5 98.1(6) . . . . ?
C2 N1 C4 C9 -80.4(6) . . . . ?
C3 N2 C1 N1 1.7(5) . . . . ?
C3 N2 C1 B1 -174.0(5) . . . . ?
C3 N2 C16 C17 90.9(6) . . . . ?
C3 N2 C16 C21 -87.5(6) . . . . ?
C4 N1 C1 N2 177.5(4) . . . . ?
C4 N1 C1 B1 -7.0(8) . . . . ?
C4 N1 C2 C3 -178.4(4) . . . . ?
C4 C5 C6 C7 0.8(7) . . . . ?
C4 C5 C10 C11 123.6(5) . . . . ?
C4 C5 C10 C12 -112.1(6) . . . . ?
C4 C9 C13 C14 -119.1(6) . . . . ?
C4 C9 C13 C15 119.1(6) . . . . ?
C5 C4 C9 C8 0.0(7) . . . . ?
C5 C4 C9 C13 177.5(5) . . . . ?
C5 C6 C7 C8 -0.5(8) . . . . ?
C6 C5 C10 C11 -57.5(7) . . . . ?
C6 C5 C10 C12 66.8(7) . . . . ?
C6 C7 C8 C9 -0.1(8) . . . . ?
C7 C8 C9 C4 0.4(7) . . . . ?
C7 C8 C9 C13 -177.1(5) . . . . ?
C8 C9 C13 C14 58.2(7) . . . . ?
C8 C9 C13 C15 -63.6(6) . . . . ?
C9 C4 C5 C6 -0.6(7) . . . . ?
C9 C4 C5 C10 178.3(5) . . . . ?
C10 C5 C6 C7 -178.1(5) . . . . ?
C16 N2 C1 N1 -171.6(4) . . . . ?
C16 N2 C1 B1 12.7(8) . . . . ?
C16 N2 C3 C2 172.1(5) . . . . ?
C16 C17 C18 C19 -0.6(8) . . . . ?
C16 C17 C22 C23 121.5(6) . . . . ?
C16 C17 C22 C24 -115.1(6) . . . . ?
C16 C21 C25 C26 -103.3(6) . . . . ?
C16 C21 C25 C27 132.0(5) . . . . ?
C17 C16 C21 C20 2.1(7) . . . . ?
C17 C16 C21 C25 179.8(5) . . . . ?
C17 C18 C19 C20 0.8(8) . . . . ?
C18 C17 C22 C23 -57.7(7) . . . . ?
C18 C17 C22 C24 65.7(7) . . . . ?
C18 C19 C20 C21 0.5(8) . . . . ?
C19 C20 C21 C16 -1.8(8) . . . . ?
C19 C20 C21 C25 -179.5(5) . . . . ?
C20 C21 C25 C26 74.2(6) . . . . ?
C20 C21 C25 C27 -50.5(7) . . . . ?
C21 C16 C17 C18 -1.0(8) . . . . ?
C21 C16 C17 C22 179.8(5) . . . . ?
C22 C17 C18 C19 178.7(5) . . . . ?
C28 O1 B1 O2 6.4(6) . . . . ?
C28 O1 B1 C1 -170.7(5) . . . . ?
C29 O2 B1 O1 8.4(6) . . . . ?
C29 O2 B1 C1 -174.6(5) . . . . ?
C30 C28 C29 O2 -94.0(5) . . . . ?
C30 C28 C29 C32 23.6(7) . . . . ?
C30 C28 C29 C33 152.6(5) . . . . ?
C31 C28 C29 O2 137.1(5) . . . . ?
C31 C28 C29 C32 -105.3(7) . . . . ?
C31 C28 C29 C33 23.7(7) . . . . ?
B1 O1 C28 C29 -17.4(6) . . . . ?
B1 O1 C28 C30 102.5(5) . . . . ?
B1 O1 C28 C31 -139.8(5) . . . . ?
B1 O2 C29 C28 -18.5(6) . . . . ?
B1 O2 C29 C32 -141.2(5) . . . . ?
B1 O2 C29 C33 100.4(5) . . . . ?
